data_7213448
loop_
_publ_author_name
'von Keyserlingk, Nikolai Graf'
'Martens, J\"urgen'
'Ostendorf, Detlev'
'Saak, Wolfgang'
'Weidenbruch, Manfred'

_publ_section_title
;
 Utilization of industrial waste materials. Part 20. Stereoselective
 cycloaddition of silylenes and a disilene to an enantiomerically pure
 cyclic ketimine derived from an industrial waste material
;
_journal_issue 7
_journal_name_full 'Journal of the Chemical Society, Perkin Transactions 1'
_journal_page_first 706
_journal_paper_doi 10.1039/b008708o
_journal_year 2001
_chemical_formula_sum 'C36 H66 N2 Si3'
_chemical_formula_weight 611.18
_chemical_name_systematic
; 
? 
;
_space_group_IT_number 5
_symmetry_cell_setting monoclinic
_symmetry_space_group_name_Hall 'C 2y'
_symmetry_space_group_name_H-M 'C 1 2 1'
_atom_sites_solution_hydrogens geom
_atom_sites_solution_primary direct
_atom_sites_solution_secondary difmap
_audit_creation_method SHELXL-97
_cell_angle_alpha 90.00
_cell_angle_beta 105.905(7)
_cell_angle_gamma 90.00
_cell_formula_units_Z 4
_cell_length_a 26.2381(15)
_cell_length_b 9.2920(3)
_cell_length_c 16.1808(10)
_cell_measurement_temperature 193(2)
_cell_volume 3793.9(4)
_computing_cell_refinement 'IPDS (Stoe, 1997)'
_computing_data_collection 'IPDS (Stoe, 1997)'
_computing_data_reduction 'XRED (Stoe, 1997)'
_computing_molecular_graphics 'Ortep-3 for Windows (Farrugia, 1997)'
_computing_publication_material 'SHELX-97 (Sheldrick, 1997)'
_computing_structure_refinement 'SHELXL-97 (Sheldrick, 1997)'
_computing_structure_solution 'SHELXS-97 (Sheldrick, 1990)'
_diffrn_ambient_temperature 193(2)
_diffrn_measured_fraction_theta_full 0.937
_diffrn_measured_fraction_theta_max 0.937
_diffrn_measurement_device_type 'Stoe IPDS'
_diffrn_radiation_monochromator graphite
_diffrn_radiation_source 'fine-focus sealed tube'
_diffrn_radiation_type MoK\a
_diffrn_radiation_wavelength 0.71073
_diffrn_reflns_av_R_equivalents 0.0376
_diffrn_reflns_av_sigmaI/netI 0.0611
_diffrn_reflns_limit_h_max 30
_diffrn_reflns_limit_h_min -32
_diffrn_reflns_limit_k_max 10
_diffrn_reflns_limit_k_min -10
_diffrn_reflns_limit_l_max 19
_diffrn_reflns_limit_l_min -19
_diffrn_reflns_number 14144
_diffrn_reflns_theta_full 25.95
_diffrn_reflns_theta_max 25.95
_diffrn_reflns_theta_min 2.34
_exptl_absorpt_coefficient_mu 0.150
_exptl_absorpt_correction_T_max 0.9822
_exptl_absorpt_correction_T_min 0.8996
_exptl_absorpt_correction_type none
_exptl_crystal_colour colorless
_exptl_crystal_density_diffrn 1.070
_exptl_crystal_density_method 'not measured'
_exptl_crystal_description quader
_exptl_crystal_F_000 1352
_exptl_crystal_size_max 0.72
_exptl_crystal_size_mid 0.26
_exptl_crystal_size_min 0.12
_refine_diff_density_max 0.439
_refine_diff_density_min -0.200
_refine_diff_density_rms 0.044
_refine_ls_abs_structure_details 'Flack H D (1983), Acta Cryst. A39, 876-881'
_refine_ls_abs_structure_Flack -0.04(9)
_refine_ls_extinction_method none
_refine_ls_goodness_of_fit_ref 0.937
_refine_ls_hydrogen_treatment mixed
_refine_ls_matrix_type full
_refine_ls_number_parameters 370
_refine_ls_number_reflns 6894
_refine_ls_number_restraints 1
_refine_ls_restrained_S_all 0.937
_refine_ls_R_factor_all 0.0497
_refine_ls_R_factor_gt 0.0375
_refine_ls_shift/su_max 0.001
_refine_ls_shift/su_mean 0.000
_refine_ls_structure_factor_coef Fsqd
_refine_ls_weighting_details 'calc w=1/[\s^2^(Fo^2^)+(0.0459P)^2^+0.0000P] where P=(Fo^2^+2Fc^2^)/3'
_refine_ls_weighting_scheme calc
_refine_ls_wR_factor_gt 0.0818
_refine_ls_wR_factor_ref 0.0854
_reflns_number_gt 5698
_reflns_number_total 6894
_reflns_threshold_expression >2sigma(I)
_cod_data_source_file b008708osup1.cif
_cod_data_source_block sitbuma
_cod_original_cell_volume 3793.9(3)
_cod_original_sg_symbol_H-M C2
_cod_database_code 7213448

loop_
_symmetry_equiv_pos_as_xyz
'x, y, z'
'-x, y, -z'
'x+1/2, y+1/2, z'
'-x+1/2, y+1/2, -z'

loop_
_atom_site_label
_atom_site_type_symbol
_atom_site_fract_x
_atom_site_fract_y
_atom_site_fract_z
_atom_site_U_iso_or_equiv
_atom_site_adp_type
_atom_site_occupancy
_atom_site_symmetry_multiplicity
_atom_site_calc_flag
_atom_site_refinement_flags
Si2 Si 0.61153(2) 0.18658(7) 0.77980(4) 0.02349(15) Uani 1 1 d .
Si1 Si 0.84955(2) 0.14152(7) 0.75868(4) 0.02224(15) Uani 1 1 d .
Si3 Si 0.65968(2) 0.39529(7) 0.75367(4) 0.02246(15) Uani 1 1 d .
C4 C 0.69248(8) 0.2320(3) 0.71226(14) 0.0205(5) Uani 1 1 d .
N1 N 0.78813(6) 0.1562(2) 0.78311(11) 0.0217(4) Uani 1 1 d .
C3 C 0.67479(8) 0.1011(3) 0.76134(15) 0.0217(5) Uani 1 1 d .
C1 C 0.76970(9) 0.0749(3) 0.84185(15) 0.0270(6) Uani 1 1 d .
H1 H 0.7954 0.0330 0.8888 0.032 Uiso 1 1 calc R
C5 C 0.74965(8) 0.2232(3) 0.71320(14) 0.0202(5) Uani 1 1 d .
C6 C 0.77142(8) 0.2716(3) 0.65243(14) 0.0214(5) Uani 1 1 d .
N2 N 0.82663(7) 0.2466(2) 0.66633(12) 0.0242(4) Uani 1 1 d .
C13 C 0.90558(10) 0.2288(3) 0.84477(16) 0.0341(7) Uani 1 1 d .
C12 C 0.84129(10) 0.2673(3) 0.58519(16) 0.0333(6) Uani 1 1 d .
H12 H 0.8493 0.1727 0.5621 0.040 Uiso 1 1 calc R
C2 C 0.71899(9) 0.0522(3) 0.83671(16) 0.0264(6) Uani 1 1 d .
H2 H 0.7102 0.0030 0.8825 0.032 Uiso 1 1 calc R
C33 C 0.71064(11) 0.5034(3) 0.84241(19) 0.0371(7) Uani 1 1 d .
C25 C 0.55423(10) 0.1086(3) 0.6854(2) 0.0390(7) Uani 1 1 d .
C29 C 0.61883(11) 0.5279(3) 0.66661(19) 0.0387(7) Uani 1 1 d .
C11 C 0.88665(10) 0.3718(4) 0.59207(19) 0.0472(8) Uani 1 1 d .
H11A H 0.9110 0.3713 0.6508 0.057 Uiso 1 1 calc R
H11B H 0.9069 0.3468 0.5506 0.057 Uiso 1 1 calc R
C18 C 0.80847(11) -0.1083(4) 0.6739(2) 0.0482(8) Uani 1 1 d .
H18A H 0.7964 -0.0468 0.6231 0.072 Uiso 1 1 calc R
H18B H 0.7821 -0.1069 0.7067 0.072 Uiso 1 1 calc R
H18C H 0.8130 -0.2071 0.6559 0.072 Uiso 1 1 calc R
C8 C 0.79263(9) 0.3388(3) 0.52212(15) 0.0267(5) Uani 1 1 d .
H8 H 0.7790 0.2759 0.4706 0.032 Uiso 1 1 calc R
C10 C 0.86025(12) 0.5166(4) 0.5712(2) 0.0550(9) Uani 1 1 d .
H10A H 0.8841 0.5867 0.5545 0.066 Uiso 1 1 calc R
H10B H 0.8490 0.5553 0.6204 0.066 Uiso 1 1 calc R
C7 C 0.75021(9) 0.3544(3) 0.57109(15) 0.0269(6) Uani 1 1 d .
H7A H 0.7450 0.4568 0.5835 0.032 Uiso 1 1 calc R
H7B H 0.7159 0.3139 0.5372 0.032 Uiso 1 1 calc R
C30 C 0.59837(12) 0.4537(4) 0.57935(19) 0.0511(8) Uani 1 1 d .
H30A H 0.6285 0.4241 0.5584 0.077 Uiso 1 1 calc R
H30B H 0.5760 0.5207 0.5383 0.077 Uiso 1 1 calc R
H30C H 0.5776 0.3688 0.5855 0.077 Uiso 1 1 calc R
C21 C 0.59556(11) 0.1572(4) 0.88852(19) 0.0447(8) Uani 1 1 d .
C15 C 0.96053(9) 0.1931(4) 0.8326(2) 0.0496(8) Uani 1 1 d .
H15A H 0.9660 0.0887 0.8361 0.074 Uiso 1 1 calc R
H15B H 0.9881 0.2403 0.8778 0.074 Uiso 1 1 calc R
H15C H 0.9623 0.2275 0.7763 0.074 Uiso 1 1 calc R
C20 C 0.87933(13) -0.1519(4) 0.8099(2) 0.0501(8) Uani 1 1 d .
H20A H 0.9132 -0.1181 0.8475 0.075 Uiso 1 1 calc R
H20B H 0.8835 -0.2502 0.7908 0.075 Uiso 1 1 calc R
H20C H 0.8524 -0.1509 0.8415 0.075 Uiso 1 1 calc R
C9 C 0.81229(10) 0.4813(3) 0.49522(19) 0.0396(7) Uani 1 1 d .
H9A H 0.7848 0.5570 0.4873 0.047 Uiso 1 1 calc R
H9B H 0.8228 0.4706 0.4413 0.047 Uiso 1 1 calc R
C26 C 0.57212(11) 0.0746(4) 0.6035(2) 0.0488(8) Uani 1 1 d .
H26A H 0.5836 0.1635 0.5815 0.073 Uiso 1 1 calc R
H26B H 0.5424 0.0328 0.5596 0.073 Uiso 1 1 calc R
H26C H 0.6016 0.0059 0.6179 0.073 Uiso 1 1 calc R
C34 C 0.68396(13) 0.6225(4) 0.8826(2) 0.0542(9) Uani 1 1 d .
H34A H 0.6628 0.6845 0.8370 0.081 Uiso 1 1 calc R
H34B H 0.7113 0.6801 0.9223 0.081 Uiso 1 1 calc R
H34C H 0.6609 0.5783 0.9140 0.081 Uiso 1 1 calc R
C36 C 0.74337(13) 0.4087(4) 0.9158(2) 0.0545(9) Uani 1 1 d .
H36A H 0.7611 0.3327 0.8920 0.082 Uiso 1 1 calc R
H36B H 0.7199 0.3650 0.9466 0.082 Uiso 1 1 calc R
H36C H 0.7700 0.4679 0.9556 0.082 Uiso 1 1 calc R
C14 C 0.89777(12) 0.3911(4) 0.8401(2) 0.0497(8) Uani 1 1 d .
H14A H 0.8989 0.4257 0.7834 0.075 Uiso 1 1 calc R
H14B H 0.9260 0.4374 0.8846 0.075 Uiso 1 1 calc R
H14C H 0.8633 0.4149 0.8492 0.075 Uiso 1 1 calc R
C23 C 0.63779(16) 0.2338(5) 0.9595(2) 0.0675(11) Uani 1 1 d .
H23A H 0.6729 0.1957 0.9611 0.101 Uiso 1 1 calc R
H23B H 0.6306 0.2174 1.0150 0.101 Uiso 1 1 calc R
H23C H 0.6368 0.3373 0.9475 0.101 Uiso 1 1 calc R
C35 C 0.75156(12) 0.5728(4) 0.8014(2) 0.0541(9) Uani 1 1 d .
H35A H 0.7331 0.6350 0.7536 0.081 Uiso 1 1 calc R
H35B H 0.7706 0.4971 0.7799 0.081 Uiso 1 1 calc R
H35C H 0.7768 0.6302 0.8447 0.081 Uiso 1 1 calc R
C17 C 0.86187(9) -0.0517(3) 0.73085(16) 0.0309(6) Uani 1 1 d .
C27 C 0.50490(10) 0.2068(4) 0.6593(2) 0.0552(9) Uani 1 1 d .
H27A H 0.5149 0.3005 0.6407 0.083 Uiso 1 1 calc R
H27B H 0.4905 0.2202 0.7086 0.083 Uiso 1 1 calc R
H27C H 0.4780 0.1621 0.6120 0.083 Uiso 1 1 calc R
C16 C 0.90353(12) 0.1775(5) 0.93449(17) 0.0562(9) Uani 1 1 d .
H16A H 0.9086 0.0730 0.9388 0.084 Uiso 1 1 calc R
H16B H 0.8690 0.2021 0.9431 0.084 Uiso 1 1 calc R
H16C H 0.9317 0.2249 0.9786 0.084 Uiso 1 1 calc R
C31 C 0.57041(12) 0.5742(4) 0.6974(2) 0.0529(9) Uani 1 1 d .
H31A H 0.5827 0.6216 0.7535 0.079 Uiso 1 1 calc R
H31B H 0.5494 0.4891 0.7026 0.079 Uiso 1 1 calc R
H31C H 0.5485 0.6411 0.6557 0.079 Uiso 1 1 calc R
C28 C 0.53714(14) -0.0376(4) 0.7136(3) 0.0634(10) Uani 1 1 d .
H28A H 0.5251 -0.0246 0.7653 0.095 Uiso 1 1 calc R
H28B H 0.5673 -0.1041 0.7261 0.095 Uiso 1 1 calc R
H28C H 0.5082 -0.0772 0.6674 0.095 Uiso 1 1 calc R
C24 C 0.59899(15) -0.0044(5) 0.9172(3) 0.0701(11) Uani 1 1 d .
H24A H 0.6342 -0.0423 0.9197 0.105 Uiso 1 1 calc R
H24B H 0.5720 -0.0603 0.8757 0.105 Uiso 1 1 calc R
H24C H 0.5928 -0.0116 0.9741 0.105 Uiso 1 1 calc R
C32 C 0.64703(14) 0.6657(4) 0.6503(2) 0.0596(9) Uani 1 1 d .
H32A H 0.6609 0.7175 0.7045 0.089 Uiso 1 1 calc R
H32B H 0.6218 0.7272 0.6095 0.089 Uiso 1 1 calc R
H32C H 0.6763 0.6402 0.6263 0.089 Uiso 1 1 calc R
C19 C 0.90305(13) -0.0632(4) 0.6792(2) 0.0540(9) Uani 1 1 d .
H19A H 0.9373 -0.0271 0.7141 0.081 Uiso 1 1 calc R
H19B H 0.8913 -0.0056 0.6267 0.081 Uiso 1 1 calc R
H19C H 0.9067 -0.1640 0.6641 0.081 Uiso 1 1 calc R
C22 C 0.54061(15) 0.2157(6) 0.8854(3) 0.0849(15) Uani 1 1 d .
H22A H 0.5138 0.1656 0.8403 0.127 Uiso 1 1 calc R
H22B H 0.5393 0.3190 0.8728 0.127 Uiso 1 1 calc R
H22C H 0.5334 0.1998 0.9410 0.127 Uiso 1 1 calc R

loop_
_atom_site_aniso_label
_atom_site_aniso_U_11
_atom_site_aniso_U_22
_atom_site_aniso_U_33
_atom_site_aniso_U_23
_atom_site_aniso_U_13
_atom_site_aniso_U_12
Si2 0.0206(3) 0.0218(4) 0.0309(3) 0.0029(3) 0.0120(2) 0.0017(2)
Si1 0.0157(3) 0.0277(4) 0.0225(3) 0.0011(3) 0.0038(2) 0.0010(2)
Si3 0.0259(3) 0.0167(4) 0.0278(3) 0.0008(3) 0.0124(3) 0.0016(3)
C4 0.0187(11) 0.0214(15) 0.0220(11) 0.0004(9) 0.0069(9) 0.0014(8)
N1 0.0151(8) 0.0284(14) 0.0203(9) 0.0032(8) 0.0026(7) 0.0017(8)
C3 0.0193(10) 0.0192(16) 0.0273(12) 0.0030(9) 0.0073(9) 0.0024(8)
C1 0.0239(12) 0.0332(17) 0.0233(12) 0.0091(10) 0.0052(9) 0.0062(10)
C5 0.0191(10) 0.0190(15) 0.0221(11) -0.0003(9) 0.0051(8) 0.0027(8)
C6 0.0184(11) 0.0208(15) 0.0248(12) 0.0004(9) 0.0058(9) 0.0020(9)
N2 0.0203(9) 0.0289(13) 0.0265(10) 0.0023(9) 0.0120(8) 0.0034(8)
C13 0.0253(12) 0.046(2) 0.0270(13) -0.0045(11) 0.0009(10) -0.0080(11)
C12 0.0310(13) 0.0407(18) 0.0316(13) 0.0097(12) 0.0145(11) 0.0087(11)
C2 0.0276(12) 0.0243(16) 0.0288(13) 0.0082(10) 0.0105(10) 0.0036(10)
C33 0.0410(15) 0.0274(19) 0.0435(16) -0.0139(12) 0.0127(12) -0.0081(11)
C25 0.0198(12) 0.0316(19) 0.0634(19) -0.0098(13) 0.0077(12) -0.0001(10)
C29 0.0431(15) 0.0287(19) 0.0499(18) 0.0153(13) 0.0224(13) 0.0148(12)
C11 0.0269(13) 0.076(3) 0.0393(15) 0.0083(16) 0.0106(11) -0.0047(14)
C18 0.0442(16) 0.0328(19) 0.0586(18) -0.0144(16) -0.0011(13) 0.0034(14)
C8 0.0294(12) 0.0301(16) 0.0229(12) 0.0027(10) 0.0112(10) 0.0022(10)
C10 0.0500(18) 0.043(2) 0.074(2) -0.0112(17) 0.0200(17) -0.0160(15)
C7 0.0265(11) 0.0307(17) 0.0253(12) 0.0051(10) 0.0102(9) 0.0058(9)
C30 0.0504(17) 0.059(2) 0.0421(17) 0.0203(15) 0.0089(14) 0.0235(15)
C21 0.0475(15) 0.049(2) 0.0490(16) 0.0167(15) 0.0317(13) 0.0042(14)
C15 0.0179(12) 0.067(2) 0.0571(18) 0.0000(17) -0.0018(11) -0.0050(13)
C20 0.0537(18) 0.034(2) 0.0552(19) 0.0121(14) 0.0016(15) 0.0068(13)
C9 0.0335(14) 0.039(2) 0.0476(17) 0.0161(13) 0.0139(12) -0.0007(12)
C26 0.0336(15) 0.058(2) 0.0478(18) -0.0179(16) -0.0013(13) 0.0020(13)
C34 0.0626(19) 0.041(2) 0.062(2) -0.0270(16) 0.0207(16) -0.0077(15)
C36 0.0537(18) 0.053(2) 0.0471(17) -0.0185(17) -0.0024(14) -0.0056(16)
C14 0.0442(16) 0.049(2) 0.0516(18) -0.0186(16) 0.0057(13) -0.0117(15)
C23 0.094(3) 0.082(3) 0.0372(17) 0.0028(17) 0.0355(18) 0.006(2)
C35 0.0460(17) 0.048(2) 0.071(2) -0.0141(17) 0.0207(16) -0.0196(15)
C17 0.0277(12) 0.0283(17) 0.0355(14) 0.0010(11) 0.0070(11) 0.0083(10)
C27 0.0249(13) 0.060(3) 0.073(2) -0.0184(18) 0.0003(13) 0.0109(14)
C16 0.0527(17) 0.079(3) 0.0267(14) -0.0035(16) -0.0063(12) -0.0210(18)
C31 0.0471(17) 0.045(2) 0.072(2) 0.0141(17) 0.0238(16) 0.0265(15)
C28 0.0473(18) 0.040(2) 0.102(3) -0.011(2) 0.0184(19) -0.0155(15)
C24 0.073(2) 0.073(3) 0.073(2) 0.032(2) 0.034(2) -0.006(2)
C32 0.074(2) 0.037(2) 0.076(2) 0.0303(17) 0.0352(18) 0.0150(16)
C19 0.0548(18) 0.049(3) 0.066(2) -0.0013(16) 0.0298(16) 0.0218(15)
C22 0.074(2) 0.125(4) 0.079(3) 0.019(3) 0.060(2) 0.026(3)

loop_
_atom_type_symbol
_atom_type_description
_atom_type_scat_dispersion_real
_atom_type_scat_dispersion_imag
_atom_type_scat_source
C C 0.0033 0.0016 'International Tables Vol C Tables 4.2.6.8 and 6.1.1.4'
H H 0.0000 0.0000 'International Tables Vol C Tables 4.2.6.8 and 6.1.1.4'
N N 0.0061 0.0033 'International Tables Vol C Tables 4.2.6.8 and 6.1.1.4'
Si Si 0.0817 0.0704 'International Tables Vol C Tables 4.2.6.8 and 6.1.1.4'

loop_
_geom_angle_atom_site_label_1
_geom_angle_atom_site_label_2
_geom_angle_atom_site_label_3
_geom_angle
C3 Si2 C21 119.37(12)
C3 Si2 C25 103.56(11)
C21 Si2 C25 110.14(13)
C3 Si2 Si3 77.92(8)
C21 Si2 Si3 121.75(11)
C25 Si2 Si3 119.07(10)
N2 Si1 N1 91.54(9)
N2 Si1 C17 111.47(11)
N1 Si1 C17 110.54(11)
N2 Si1 C13 113.74(12)
N1 Si1 C13 111.81(11)
C17 Si1 C13 115.33(12)
C33 Si3 C4 112.05(11)
C33 Si3 C29 109.60(14)
C4 Si3 C29 116.68(11)
C33 Si3 Si2 124.80(10)
C4 Si3 Si2 74.73(7)
C29 Si3 Si2 115.00(9)
C5 C4 C3 112.45(18)
C5 C4 Si3 124.99(17)
C3 C4 Si3 101.94(14)
C1 N1 C5 118.02(17)
C1 N1 Si1 128.04(16)
C5 N1 Si1 110.18(14)
C2 C3 C4 111.74(18)
C2 C3 Si2 120.13(17)
C4 C3 Si2 98.23(14)
C2 C1 N1 124.8(2)
C6 C5 N1 111.95(18)
C6 C5 C4 126.9(2)
N1 C5 C4 121.18(19)
C5 C6 N2 116.6(2)
C5 C6 C7 133.4(2)
N2 C6 C7 109.92(18)
C6 N2 C12 109.86(18)
C6 N2 Si1 108.86(14)
C12 N2 Si1 136.03(16)
C14 C13 C15 109.0(2)
C14 C13 C16 108.3(3)
C15 C13 C16 109.1(2)
C14 C13 Si1 108.58(18)
C15 C13 Si1 112.05(19)
C16 C13 Si1 109.71(19)
N2 C12 C11 114.1(2)
N2 C12 C8 105.83(18)
C11 C12 C8 105.2(2)
C1 C2 C3 122.6(2)
C36 C33 C34 107.9(3)
C36 C33 C35 105.3(3)
C34 C33 C35 109.2(3)
C36 C33 Si3 113.5(2)
C34 C33 Si3 112.4(2)
C35 C33 Si3 108.3(2)
C28 C25 C27 108.2(3)
C28 C25 C26 104.7(3)
C27 C25 C26 108.2(3)
C28 C25 Si2 108.6(2)
C27 C25 Si2 113.6(2)
C26 C25 Si2 113.09(17)
C30 C29 C32 106.3(3)
C30 C29 C31 108.1(3)
C32 C29 C31 107.5(3)
C30 C29 Si3 111.4(2)
C32 C29 Si3 117.0(2)
C31 C29 Si3 106.21(19)
C10 C11 C12 104.6(2)
C9 C8 C7 114.4(2)
C9 C8 C12 106.1(2)
C7 C8 C12 106.43(19)
C11 C10 C9 102.4(3)
C6 C7 C8 104.93(19)
C22 C21 C23 110.0(3)
C22 C21 C24 109.1(3)
C23 C21 C24 104.6(3)
C22 C21 Si2 110.9(2)
C23 C21 Si2 108.82(19)
C24 C21 Si2 113.3(2)
C8 C9 C10 102.9(2)
C19 C17 C18 108.1(2)
C19 C17 C20 108.3(2)
C18 C17 C20 107.7(3)
C19 C17 Si1 112.6(2)
C18 C17 Si1 106.12(18)
C20 C17 Si1 113.8(2)

loop_
_geom_bond_atom_site_label_1
_geom_bond_atom_site_label_2
_geom_bond_distance
Si2 C3 1.936(2)
Si2 C21 1.936(3)
Si2 C25 1.965(3)
Si2 Si3 2.4142(9)
Si1 N2 1.748(2)
Si1 N1 1.7666(17)
Si1 C17 1.900(3)
Si1 C13 1.907(2)
Si3 C33 1.951(3)
Si3 C4 1.952(2)
Si3 C29 1.956(3)
C4 C5 1.498(3)
C4 C3 1.590(3)
N1 C1 1.400(3)
N1 C5 1.435(3)
C3 C2 1.505(3)
C1 C2 1.327(3)
C5 C6 1.343(3)
C6 N2 1.423(3)
C6 C7 1.494(3)
N2 C12 1.478(3)
C13 C14 1.521(5)
C13 C15 1.543(4)
C13 C16 1.543(4)
C12 C11 1.516(4)
C12 C8 1.549(3)
C33 C36 1.537(5)
C33 C34 1.544(4)
C33 C35 1.549(4)
C25 C28 1.538(5)
C25 C27 1.545(4)
C25 C26 1.554(4)
C29 C30 1.530(5)
C29 C32 1.538(4)
C29 C31 1.547(4)
C11 C10 1.509(5)
C18 C17 1.543(4)
C8 C9 1.527(4)
C8 C7 1.540(3)
C10 C9 1.534(4)
C21 C22 1.529(4)
C21 C23 1.534(5)
C21 C24 1.567(5)
C20 C17 1.546(4)
C17 C19 1.540(4)

loop_
_geom_torsion_atom_site_label_1
_geom_torsion_atom_site_label_2
_geom_torsion_atom_site_label_3
_geom_torsion_atom_site_label_4
_geom_torsion
C3 Si2 Si3 C33 -90.05(13)
C21 Si2 Si3 C33 27.17(16)
C25 Si2 Si3 C33 171.01(14)
C3 Si2 Si3 C4 16.45(10)
C21 Si2 Si3 C4 133.68(13)
C25 Si2 Si3 C4 -82.48(12)
C3 Si2 Si3 C29 129.17(12)
C21 Si2 Si3 C29 -113.61(15)
C25 Si2 Si3 C29 30.23(14)
C33 Si3 C4 C5 -26.9(2)
C29 Si3 C4 C5 100.5(2)
Si2 Si3 C4 C5 -148.80(19)
C33 Si3 C4 C3 101.68(16)
C29 Si3 C4 C3 -130.84(15)
Si2 Si3 C4 C3 -20.17(12)
N2 Si1 N1 C1 165.8(2)
C17 Si1 N1 C1 52.2(2)
C13 Si1 N1 C1 -77.8(2)
N2 Si1 N1 C5 8.45(17)
C17 Si1 N1 C5 -105.20(18)
C13 Si1 N1 C5 124.85(18)
C5 C4 C3 C2 33.8(3)
Si3 C4 C3 C2 -102.35(18)
C5 C4 C3 Si2 160.95(15)
Si3 C4 C3 Si2 24.78(14)
C21 Si2 C3 C2 -18.5(2)
C25 Si2 C3 C2 -141.4(2)
Si3 Si2 C3 C2 101.29(19)
C21 Si2 C3 C4 -139.62(16)
C25 Si2 C3 C4 97.54(16)
Si3 Si2 C3 C4 -19.82(12)
C5 N1 C1 C2 1.6(4)
Si1 N1 C1 C2 -154.2(2)
C1 N1 C5 C6 -167.0(2)
Si1 N1 C5 C6 -7.0(3)
C1 N1 C5 C4 12.2(3)
Si1 N1 C5 C4 172.17(17)
C3 C4 C5 C6 149.0(2)
Si3 C4 C5 C6 -86.8(3)
C3 C4 C5 N1 -30.1(3)
Si3 C4 C5 N1 94.2(3)
N1 C5 C6 N2 1.2(3)
C4 C5 C6 N2 -177.9(2)
N1 C5 C6 C7 -176.1(3)
C4 C5 C6 C7 4.8(5)
C5 C6 N2 C12 164.0(2)
C7 C6 N2 C12 -18.1(3)
C5 C6 N2 Si1 5.2(3)
C7 C6 N2 Si1 -176.87(18)
N1 Si1 N2 C6 -7.64(17)
C17 Si1 N2 C6 105.18(17)
C13 Si1 N2 C6 -122.35(17)
N1 Si1 N2 C12 -158.2(3)
C17 Si1 N2 C12 -45.4(3)
C13 Si1 N2 C12 87.0(3)
N2 Si1 C13 C14 32.1(2)
N1 Si1 C13 C14 -69.9(2)
C17 Si1 C13 C14 162.68(19)
N2 Si1 C13 C15 -88.3(2)
N1 Si1 C13 C15 169.7(2)
C17 Si1 C13 C15 42.3(3)
N2 Si1 C13 C16 150.3(2)
N1 Si1 C13 C16 48.3(3)
C17 Si1 C13 C16 -79.1(2)
C6 N2 C12 C11 126.7(2)
Si1 N2 C12 C11 -82.9(3)
C6 N2 C12 C8 11.5(3)
Si1 N2 C12 C8 161.9(2)
N1 C1 C2 C3 5.8(4)
C4 C3 C2 C1 -23.9(3)
Si2 C3 C2 C1 -138.0(2)
C4 Si3 C33 C36 -51.0(2)
C29 Si3 C33 C36 177.9(2)
Si2 Si3 C33 C36 35.3(2)
C4 Si3 C33 C34 -173.7(2)
C29 Si3 C33 C34 55.1(3)
Si2 Si3 C33 C34 -87.4(2)
C4 Si3 C33 C35 65.5(2)
C29 Si3 C33 C35 -65.6(2)
Si2 Si3 C33 C35 151.85(19)
C3 Si2 C25 C28 86.3(2)
C21 Si2 C25 C28 -42.4(2)
Si3 Si2 C25 C28 169.87(18)
C3 Si2 C25 C27 -153.3(2)
C21 Si2 C25 C27 78.0(3)
Si3 Si2 C25 C27 -69.7(2)
C3 Si2 C25 C26 -29.4(2)
C21 Si2 C25 C26 -158.2(2)
Si3 Si2 C25 C26 54.1(2)
C33 Si3 C29 C30 153.5(2)
C4 Si3 C29 C30 24.9(2)
Si2 Si3 C29 C30 -59.9(2)
C33 Si3 C29 C32 31.0(3)
C4 Si3 C29 C32 -97.7(2)
Si2 Si3 C29 C32 177.5(2)
C33 Si3 C29 C31 -89.0(2)
C4 Si3 C29 C31 142.4(2)
Si2 Si3 C29 C31 57.6(2)
N2 C12 C11 C10 -89.8(3)
C8 C12 C11 C10 25.7(3)
N2 C12 C8 C9 121.3(2)
C11 C12 C8 C9 0.2(3)
N2 C12 C8 C7 -0.9(3)
C11 C12 C8 C7 -122.1(2)
C12 C11 C10 C9 -41.8(3)
C5 C6 C7 C8 -165.8(3)
N2 C6 C7 C8 16.7(3)
C9 C8 C7 C6 -126.0(2)
C12 C8 C7 C6 -9.2(3)
C3 Si2 C21 C22 -172.2(3)
C25 Si2 C21 C22 -52.7(3)
Si3 Si2 C21 C22 94.0(3)
C3 Si2 C21 C23 66.7(3)
C25 Si2 C21 C23 -173.8(2)
Si3 Si2 C21 C23 -27.1(3)
C3 Si2 C21 C24 -49.2(3)
C25 Si2 C21 C24 70.4(3)
Si3 Si2 C21 C24 -142.9(2)
C7 C8 C9 C10 91.6(3)
C12 C8 C9 C10 -25.4(3)
C11 C10 C9 C8 41.3(3)
N2 Si1 C17 C19 59.4(2)
N1 Si1 C17 C19 159.65(19)
C13 Si1 C17 C19 -72.3(2)
N2 Si1 C17 C18 -58.7(2)
N1 Si1 C17 C18 41.6(2)
C13 Si1 C17 C18 169.67(19)
N2 Si1 C17 C20 -176.86(18)
N1 Si1 C17 C20 -76.6(2)
C13 Si1 C17 C20 51.5(2)
